data_7129756
loop_
_publ_author_name
'Zhu, Da-Liang'
'Jiang, Shan'
'Young, David James'
'Wu, Qi'
'Li, Hai-Yan'
'Li, Hong-Xi'

_publ_section_title
;
 Visible-light-driven C(sp2)--H arylation of phenols with arylbromides
 enabled by electron donor--acceptor excitation
;
_journal_name_full 'Chemical Communications'
_journal_paper_doi 10.1039/D1CC07127K
_journal_year 2022
_chemical_formula_moiety 'C14 H12 O2'
_chemical_formula_sum 'C14 H12 O2'
_chemical_formula_weight 212.24
_space_group_crystal_system monoclinic
_space_group_IT_number 14
_space_group_name_Hall '-P 2yn'
_space_group_name_H-M_alt 'P 1 21/n 1'
_atom_sites_solution_hydrogens geom
_audit_creation_method SHELXL-2018/3
_audit_update_record
;
2021-09-10 deposited with the CCDC.	2022-02-21 downloaded from the CCDC.
;
_cell_angle_alpha 90
_cell_angle_beta 101.861(5)
_cell_angle_gamma 90
_cell_formula_units_Z 4
_cell_length_a 6.8356(3)
_cell_length_b 22.7724(11)
_cell_length_c 7.0408(3)
_cell_measurement_reflns_used 1537
_cell_measurement_temperature 223(2)
_cell_measurement_theta_max 76.8340
_cell_measurement_theta_min 6.5860
_cell_volume 1072.59(9)
_computing_structure_refinement 'SHELXL-2018/3 (Sheldrick, 2018)'
_diffrn_ambient_temperature 223(2)
_diffrn_measured_fraction_theta_full 1.000
_diffrn_measured_fraction_theta_max 0.996
_diffrn_measurement_device_type 'Xcalibur, Atlas, Gemini'
_diffrn_measurement_method '\w scans'
_diffrn_radiation_type CuK\a
_diffrn_radiation_wavelength 1.54184
_diffrn_reflns_av_R_equivalents 0.0411
_diffrn_reflns_av_unetI/netI 0.0492
_diffrn_reflns_Laue_measured_fraction_full 1.000
_diffrn_reflns_Laue_measured_fraction_max 0.996
_diffrn_reflns_limit_h_max 8
_diffrn_reflns_limit_h_min -7
_diffrn_reflns_limit_k_max 28
_diffrn_reflns_limit_k_min -25
_diffrn_reflns_limit_l_max 8
_diffrn_reflns_limit_l_min -8
_diffrn_reflns_number 5464
_diffrn_reflns_point_group_measured_fraction_full 1.000
_diffrn_reflns_point_group_measured_fraction_max 0.996
_diffrn_reflns_theta_full 67.684
_diffrn_reflns_theta_max 77.554
_diffrn_reflns_theta_min 3.882
_exptl_absorpt_coefficient_mu 0.699
_exptl_absorpt_correction_T_max 0.870
_exptl_absorpt_correction_T_min 0.811
_exptl_absorpt_correction_type multi-scan
_exptl_crystal_colour colourless
_exptl_crystal_density_diffrn 1.314
_exptl_crystal_description block
_exptl_crystal_F_000 448
_exptl_crystal_size_max 0.300
_exptl_crystal_size_mid 0.250
_exptl_crystal_size_min 0.200
_refine_diff_density_max 0.297
_refine_diff_density_min -0.286
_refine_diff_density_rms 0.063
_refine_ls_extinction_method none
_refine_ls_goodness_of_fit_ref 1.058
_refine_ls_hydrogen_treatment constr
_refine_ls_matrix_type full
_refine_ls_number_parameters 147
_refine_ls_number_reflns 2265
_refine_ls_number_restraints 0
_refine_ls_restrained_S_all 1.058
_refine_ls_R_factor_all 0.0814
_refine_ls_R_factor_gt 0.0654
_refine_ls_shift/su_max 0.002
_refine_ls_shift/su_mean 0.000
_refine_ls_structure_factor_coef Fsqd
_refine_ls_weighting_details 'w=1/[\s^2^(Fo^2^)+(0.1000P)^2^+0.1917P] where P=(Fo^2^+2Fc^2^)/3'
_refine_ls_weighting_scheme calc
_refine_ls_wR_factor_gt 0.1660
_refine_ls_wR_factor_ref 0.1879
_reflns_Friedel_coverage 0.000
_reflns_number_gt 1751
_reflns_number_total 2265
_reflns_threshold_expression 'I > 2\s(I)'
_cod_data_source_file d1cc07127k2.cif
_cod_data_source_block G210429A
_cod_original_sg_symbol_H-M 'P 21/n'
_cod_database_code 7129756
_shelx_shelxl_version_number 2018/3
_shelx_space_group_comment
;
The symmetry employed for this shelxl refinement is uniquely defined
by the following loop, which should always be used as a source of
symmetry information in preference to the above space-group names.
They are only intended as comments.
;
_shelx_estimated_absorpt_t_min 0.818
_shelx_estimated_absorpt_t_max 0.873

loop_
_space_group_symop_operation_xyz
'x, y, z'
'-x+1/2, y+1/2, -z+1/2'
'-x, -y, -z'
'x-1/2, -y-1/2, z-1/2'

loop_
_atom_site_label
_atom_site_type_symbol
_atom_site_fract_x
_atom_site_fract_y
_atom_site_fract_z
_atom_site_U_iso_or_equiv
_atom_site_adp_type
_atom_site_occupancy
_atom_site_site_symmetry_order
_atom_site_calc_flag
_atom_site_refinement_flags_posn
_atom_site_refinement_flags_adp
_atom_site_refinement_flags_occupancy
_atom_site_disorder_assembly
_atom_site_disorder_group
O1 O 0.1915(3) 1.04797(7) -0.2358(2) 0.0457(4) Uani 1 1 d . . . . .
O2 O -0.0292(3) 0.87308(8) 0.5314(3) 0.0509(5) Uani 1 1 d . . . . .
H2 H -0.034703 0.897226 0.442172 0.076 Uiso 1 1 calc R U . . .
C6 C 0.2843(3) 0.90872(9) 0.3269(3) 0.0335(4) Uani 1 1 d . . . . .
C3 C 0.2541(3) 1.00576(9) 0.0760(3) 0.0340(4) Uani 1 1 d . . . . .
C9 C 0.3014(3) 0.85765(9) 0.4619(3) 0.0361(4) Uani 1 1 d . . . . .
C2 C 0.2280(3) 1.05649(9) -0.0608(3) 0.0378(5) Uani 1 1 d . . . . .
C5 C 0.2798(3) 0.90093(9) 0.1287(3) 0.0381(4) Uani 1 1 d . . . . .
H5 H 0.288995 0.862883 0.079476 0.046 Uiso 1 1 calc R U . . .
C7 C 0.2753(3) 0.96541(9) 0.3969(3) 0.0383(5) Uani 1 1 d . . . . .
H7 H 0.278152 0.971268 0.529560 0.046 Uiso 1 1 calc R U . . .
C4 C 0.2620(3) 0.94866(10) 0.0046(3) 0.0386(5) Uani 1 1 d . . . . .
H4 H 0.255219 0.942662 -0.128697 0.046 Uiso 1 1 calc R U . . .
C8 C 0.2620(3) 1.01344(9) 0.2746(3) 0.0378(4) Uani 1 1 d . . . . .
H8 H 0.258358 1.051518 0.325255 0.045 Uiso 1 1 calc R U . . .
C14 C 0.1482(3) 0.84402(9) 0.5597(3) 0.0383(5) Uani 1 1 d . . . . .
C10 C 0.4746(3) 0.82290(11) 0.4981(4) 0.0458(5) Uani 1 1 d . . . . .
H10 H 0.577049 0.830651 0.430706 0.055 Uiso 1 1 calc R U . . .
C12 C 0.3462(4) 0.76516(10) 0.7291(3) 0.0491(6) Uani 1 1 d . . . . .
H12 H 0.362078 0.734562 0.820579 0.059 Uiso 1 1 calc R U . . .
C1 C 0.2465(4) 1.11753(10) 0.0205(4) 0.0491(5) Uani 1 1 d . . . . .
H1A H 0.221380 1.145710 -0.085012 0.074 Uiso 1 1 calc R U . . .
H1B H 0.380288 1.123300 0.096912 0.074 Uiso 1 1 calc R U . . .
H1C H 0.149756 1.123091 0.102266 0.074 Uiso 1 1 calc R U . . .
C13 C 0.1705(4) 0.79797(10) 0.6928(3) 0.0450(5) Uani 1 1 d . . . . .
H13 H 0.067201 0.789072 0.757946 0.054 Uiso 1 1 calc R U . . .
C11 C 0.4972(4) 0.77735(11) 0.6314(4) 0.0534(6) Uani 1 1 d . . . . .
H11 H 0.614891 0.754814 0.655166 0.064 Uiso 1 1 calc R U . . .

loop_
_atom_site_aniso_label
_atom_site_aniso_U_11
_atom_site_aniso_U_22
_atom_site_aniso_U_33
_atom_site_aniso_U_23
_atom_site_aniso_U_13
_atom_site_aniso_U_12
O1 0.0537(9) 0.0488(9) 0.0342(8) 0.0050(6) 0.0082(6) 0.0049(7)
O2 0.0494(9) 0.0559(10) 0.0522(10) 0.0173(7) 0.0213(7) 0.0090(7)
C6 0.0321(8) 0.0371(9) 0.0314(9) 0.0007(7) 0.0070(7) -0.0015(7)
C3 0.0312(8) 0.0383(9) 0.0329(9) -0.0007(7) 0.0071(7) -0.0008(7)
C9 0.0415(10) 0.0357(9) 0.0303(9) -0.0030(7) 0.0053(7) -0.0017(7)
C2 0.0362(9) 0.0416(10) 0.0361(10) 0.0022(8) 0.0083(8) 0.0005(7)
C5 0.0449(10) 0.0351(9) 0.0355(10) -0.0054(7) 0.0110(8) 0.0012(7)
C7 0.0455(10) 0.0408(10) 0.0284(9) -0.0044(7) 0.0073(8) -0.0023(8)
C4 0.0449(10) 0.0434(11) 0.0279(9) -0.0026(7) 0.0086(7) -0.0002(8)
C8 0.0438(10) 0.0349(9) 0.0348(10) -0.0052(7) 0.0081(8) -0.0018(7)
C14 0.0455(10) 0.0363(10) 0.0328(9) -0.0018(7) 0.0069(8) -0.0011(7)
C10 0.0451(11) 0.0445(11) 0.0483(12) -0.0020(9) 0.0110(9) 0.0020(9)
C12 0.0672(14) 0.0348(10) 0.0402(11) 0.0045(8) -0.0006(10) 0.0021(9)
C1 0.0640(14) 0.0385(11) 0.0455(12) 0.0023(9) 0.0131(10) 0.0000(9)
C13 0.0561(12) 0.0412(11) 0.0370(10) 0.0017(8) 0.0080(9) -0.0056(9)
C11 0.0541(12) 0.0441(12) 0.0570(14) 0.0010(10) -0.0003(11) 0.0116(10)

loop_
_atom_type_symbol
_atom_type_description
_atom_type_scat_dispersion_real
_atom_type_scat_dispersion_imag
_atom_type_scat_source
C C 0.0181 0.0091 'International Tables Vol C Tables 4.2.6.8 and 6.1.1.4'
H H 0.0000 0.0000 'International Tables Vol C Tables 4.2.6.8 and 6.1.1.4'
O O 0.0492 0.0322 'International Tables Vol C Tables 4.2.6.8 and 6.1.1.4'

loop_
_geom_angle_atom_site_label_1
_geom_angle_atom_site_label_2
_geom_angle_atom_site_label_3
_geom_angle
_geom_angle_site_symmetry_1
_geom_angle_site_symmetry_3
_geom_angle_publ_flag
C14 O2 H2 109.5 . . ?
C7 C6 C5 118.57(18) . . ?
C7 C6 C9 120.15(17) . . ?
C5 C6 C9 121.28(18) . . ?
C8 C3 C4 118.63(18) . . ?
C8 C3 C2 121.57(18) . . ?
C4 C3 C2 119.74(18) . . ?
C14 C9 C10 118.3(2) . . ?
C14 C9 C6 121.18(18) . . ?
C10 C9 C6 120.51(19) . . ?
O1 C2 C3 120.07(19) . . ?
O1 C2 C1 121.1(2) . . ?
C3 C2 C1 118.84(18) . . ?
C4 C5 C6 120.70(18) . . ?
C4 C5 H5 119.7 . . ?
C6 C5 H5 119.7 . . ?
C8 C7 C6 121.09(18) . . ?
C8 C7 H7 119.5 . . ?
C6 C7 H7 119.5 . . ?
C5 C4 C3 120.50(18) . . ?
C5 C4 H4 119.7 . . ?
C3 C4 H4 119.7 . . ?
C7 C8 C3 120.48(19) . . ?
C7 C8 H8 119.8 . . ?
C3 C8 H8 119.8 . . ?
O2 C14 C13 115.84(19) . . ?
O2 C14 C9 123.66(19) . . ?
C13 C14 C9 120.5(2) . . ?
C11 C10 C9 121.2(2) . . ?
C11 C10 H10 119.4 . . ?
C9 C10 H10 119.4 . . ?
C11 C12 C13 120.3(2) . . ?
C11 C12 H12 119.8 . . ?
C13 C12 H12 119.8 . . ?
C2 C1 H1A 109.5 . . ?
C2 C1 H1B 109.5 . . ?
H1A C1 H1B 109.5 . . ?
C2 C1 H1C 109.5 . . ?
H1A C1 H1C 109.5 . . ?
H1B C1 H1C 109.5 . . ?
C12 C13 C14 119.9(2) . . ?
C12 C13 H13 120.1 . . ?
C14 C13 H13 120.1 . . ?
C12 C11 C10 119.8(2) . . ?
C12 C11 H11 120.1 . . ?
C10 C11 H11 120.1 . . ?

loop_
_geom_bond_atom_site_label_1
_geom_bond_atom_site_label_2
_geom_bond_distance
_geom_bond_site_symmetry_2
_geom_bond_publ_flag
O1 C2 1.222(3) . ?
O2 C14 1.360(3) . ?
O2 H2 0.8300 . ?
C6 C7 1.388(3) . ?
C6 C5 1.400(3) . ?
C6 C9 1.492(3) . ?
C3 C8 1.399(3) . ?
C3 C4 1.399(3) . ?
C3 C2 1.491(3) . ?
C9 C14 1.401(3) . ?
C9 C10 1.403(3) . ?
C2 C1 1.499(3) . ?
C5 C4 1.384(3) . ?
C5 H5 0.9400 . ?
C7 C8 1.384(3) . ?
C7 H7 0.9400 . ?
C4 H4 0.9400 . ?
C8 H8 0.9400 . ?
C14 C13 1.394(3) . ?
C10 C11 1.386(4) . ?
C10 H10 0.9400 . ?
C12 C11 1.381(4) . ?
C12 C13 1.392(4) . ?
C12 H12 0.9400 . ?
C1 H1A 0.9700 . ?
C1 H1B 0.9700 . ?
C1 H1C 0.9700 . ?
C13 H13 0.9400 . ?
C11 H11 0.9400 . ?
